data_4000996
loop_
_publ_author_name
'Shao, Xiangfeng'
'Yoshida, Yukihiro'
'Nakano, Yoshiaki'
'Yamochi, Hideki'
'Sakata, Masafumi'
'Maesato, Mitsuhiko'
'Otsuka, Akihiro'
'Saito, Gunzi'
'Koshihara, Shin-ya'

_publ_section_title
;
 Prediction of the Electronic Structure via Molecular Stacking Mode of
 Radical Cation Salts Based on Asymmetric Donor Molecule MeEDO-TTF
;
_journal_issue 6
_journal_name_full 'Chemistry of Materials'
_journal_page_first 1085
_journal_paper_doi 10.1021/cm803180x
_journal_volume 21
_journal_year 2009
_chemical_formula_sum 'C46 H32 N6 O8 S16'
_chemical_formula_weight 1309.74
_chemical_name_common (MeEDO-TTF)4HCTMM
_chemical_name_systematic
;
(MeEDO-TTF)4HCTMM
;
_chemical_temperature_decomposition 390
_space_group_IT_number 14
_symmetry_cell_setting monoclinic
_symmetry_space_group_name_Hall '-P 2yab'
_symmetry_space_group_name_H-M 'P 1 21/a 1'
_atom_sites_solution_hydrogens geom
_atom_sites_solution_primary direct
_atom_sites_solution_secondary difmap
_audit_creation_method SHELXL-97
_cell_angle_alpha 90.00
_cell_angle_beta 97.587(6)
_cell_angle_gamma 90.00
_cell_formula_units_Z 2
_cell_length_a 8.3820(5)
_cell_length_b 21.5110(14)
_cell_length_c 16.2920(19)
_cell_measurement_temperature 293(2)
_cell_volume 2911.8(4)
_computing_cell_refinement 'SHELXL-97 (Sheldrick, 1997)'
_computing_data_collection 'SHELXL-97 (Sheldrick, 1997)'
_computing_data_reduction 'SHELXL-97 (Sheldrick, 1997)'
_computing_molecular_graphics ORTEP-3
_computing_publication_material ORTEP-3
_computing_structure_refinement 'SHELXL-97 (Sheldrick, 1997)'
_computing_structure_solution SIR2004
_diffrn_ambient_temperature 293(2)
_diffrn_detector_area_resol_mean 12.5
_diffrn_measured_fraction_theta_full 0.864
_diffrn_measured_fraction_theta_max 0.864
_diffrn_measurement_device_type 'MacScience DIP2020K'
_diffrn_measurement_method 'flat imagine plate'
_diffrn_radiation_monochromator graphite
_diffrn_radiation_source 'fine-focus sealed tube'
_diffrn_radiation_type MoK\a
_diffrn_radiation_wavelength 0.71073
_diffrn_reflns_av_R_equivalents 0.0000
_diffrn_reflns_av_sigmaI/netI 0.0316
_diffrn_reflns_limit_h_max 10
_diffrn_reflns_limit_h_min 0
_diffrn_reflns_limit_k_max 26
_diffrn_reflns_limit_k_min 0
_diffrn_reflns_limit_l_max 19
_diffrn_reflns_limit_l_min -20
_diffrn_reflns_number 4989
_diffrn_reflns_theta_full 26.06
_diffrn_reflns_theta_max 26.06
_diffrn_reflns_theta_min 2.63
_exptl_absorpt_coefficient_mu 0.648
_exptl_absorpt_correction_type none
_exptl_crystal_colour black
_exptl_crystal_density_diffrn 1.494
_exptl_crystal_density_meas ?
_exptl_crystal_density_method 'not measured'
_exptl_crystal_description plate
_exptl_crystal_F_000 1340
_exptl_crystal_size_max 0.5
_exptl_crystal_size_mid 0.1
_exptl_crystal_size_min 0.03
_refine_diff_density_max 1.038
_refine_diff_density_min -0.583
_refine_diff_density_rms 0.147
_refine_ls_extinction_method none
_refine_ls_goodness_of_fit_ref 1.374
_refine_ls_hydrogen_treatment constr
_refine_ls_matrix_type full
_refine_ls_number_parameters 358
_refine_ls_number_reflns 4989
_refine_ls_number_restraints 21
_refine_ls_restrained_S_all 1.374
_refine_ls_R_factor_all 0.1370
_refine_ls_R_factor_gt 0.1144
_refine_ls_shift/su_max 0.000
_refine_ls_shift/su_mean 0.000
_refine_ls_structure_factor_coef Fsqd
_refine_ls_weighting_details 'calc w=1/[\s^2^(Fo^2^)+(0.2000P)^2^+0.0000P] where P=(Fo^2^+2Fc^2^)/3'
_refine_ls_weighting_scheme calc
_refine_ls_wR_factor_gt 0.3257
_refine_ls_wR_factor_ref 0.3452
_reflns_number_gt 3622
_reflns_number_total 4989
_reflns_threshold_expression >2sigma(I)
_cod_data_source_file cm803180x_si_001.cif
_cod_data_source_block (MeEDO-TTF)4HCTMM
_cod_depositor_comments
;
The following automatic conversions were performed:

'_chemical_melting_point' tag was changed to
'_chemical_temperature_decomposition' since the value had been '390
(decompose)'. The value '390 (decompose)' was changed to
'390'.

'_symmetry_cell_setting' value 'Monoclinic' changed to
'monoclinic' according to
/home/saulius/struct/CIF-dictionaries/cif_core.dic dictionary named
'cif_core.dic' version 2.4.2 from 2011-04-26.

Automatic conversion script
Id: cif_fix_values 1715 2011-07-08 13:25:40Z adriana 

The following automatic conversions were performed:

'_exptl_crystal_density_meas' value 'not measured' was changed to '?'
- the value is perceived as not measured.

Automatic conversion script
Id: cif_fix_values 3008 2015-01-20 13:52:24Z robertas 
;
_cod_original_sg_symbol_H-M P21/a
_cod_database_code 4000996

loop_
_symmetry_equiv_pos_as_xyz
'x, y, z'
'-x+1/2, y+1/2, -z'
'-x, -y, -z'
'x-1/2, -y-1/2, z'

loop_
_atom_site_label
_atom_site_type_symbol
_atom_site_fract_x
_atom_site_fract_y
_atom_site_fract_z
_atom_site_U_iso_or_equiv
_atom_site_adp_type
_atom_site_occupancy
_atom_site_symmetry_multiplicity
_atom_site_calc_flag
_atom_site_refinement_flags
N3 N 0.3211(18) 0.4057(8) 0.9460(8) 0.158(5) Uani 1 1 d .
C14 C 0.2171(16) 0.4313(6) 0.9553(7) 0.121(5) Uani 1 1 d D
C1 C 0.0000 0.5000 1.0000 0.097(4) Uani 1 2 d SD
C11 C 0.0988(19) 0.4822(6) 0.9358(7) 0.076(4) Uani 0.50 1 d PD
C13 C -0.074(2) 0.5607(7) 0.9990(8) 0.095(6) Uani 0.50 1 d PD
C16 C 0.000(2) 0.6080(5) 0.9497(8) 0.133(5) Uani 1 1 d D
C12 C 0.004(2) 0.5405(6) 0.9305(9) 0.098(6) Uani 0.50 1 d PD
N1 N 0.016(3) 0.6531(7) 0.9291(14) 0.288(15) Uani 1 1 d .
C9B C 0.4083(11) 0.3790(5) 0.7412(6) 0.084(2) Uani 1 1 d .
H9B1 H 0.4123 0.3349 0.7323 0.100 Uiso 1 1 calc .
H9B2 H 0.3305 0.3880 0.7778 0.100 Uiso 1 1 calc .
H9B3 H 0.5123 0.3934 0.7654 0.100 Uiso 1 1 calc .
C15 C 0.0619(13) 0.5145(6) 0.8559(6) 0.102(4) Uani 1 1 d D
N2 N 0.0798(12) 0.5164(4) 0.7914(6) 0.100(3) Uani 1 1 d .
C5B C 0.3615(8) 0.4108(3) 0.6609(4) 0.0572(16) Uani 1 1 d .
S1B S 0.4581(2) 0.38870(8) 0.57792(12) 0.0596(5) Uani 1 1 d .
C6B C 0.2463(8) 0.4541(4) 0.6440(5) 0.0664(19) Uani 1 1 d .
H6B H 0.1876 0.4683 0.6849 0.080 Uiso 1 1 calc .
C6A C -0.0661(9) 0.6544(3) 0.7003(5) 0.0682(19) Uani 1 1 d .
H6A H -0.0455 0.6366 0.7527 0.082 Uiso 1 1 calc .
C9A C -0.2617(12) 0.7279(5) 0.7488(7) 0.093(3) Uani 1 1 d .
H9A1 H -0.3271 0.6973 0.7712 0.111 Uiso 1 1 calc .
H9A2 H -0.3294 0.7599 0.7219 0.111 Uiso 1 1 calc .
H9A3 H -0.1885 0.7459 0.7927 0.111 Uiso 1 1 calc .
C1B C 0.3558(8) 0.4376(3) 0.5059(5) 0.0568(16) Uani 1 1 d .
S2B S 0.2101(2) 0.48282(8) 0.54428(12) 0.0589(5) Uani 1 1 d .
S2A S 0.0372(2) 0.62700(9) 0.62135(13) 0.0659(6) Uani 1 1 d .
S3B S 0.5294(2) 0.39298(9) 0.39162(13) 0.0629(5) Uani 1 1 d .
C5A C -0.1693(9) 0.6982(3) 0.6878(5) 0.0663(19) Uani 1 1 d .
C2B C 0.3835(7) 0.4398(3) 0.4253(5) 0.0551(16) Uani 1 1 d .
C1A C -0.0593(8) 0.6772(3) 0.5480(5) 0.0587(17) Uani 1 1 d .
C3B C 0.4947(9) 0.4186(4) 0.2921(5) 0.071(2) Uani 1 1 d .
O1B O 0.5794(8) 0.3924(4) 0.2363(4) 0.0931(19) Uani 1 1 d .
S1A S -0.2043(2) 0.72624(9) 0.58486(14) 0.0695(6) Uani 1 1 d .
S4A S 0.1206(2) 0.63121(9) 0.43618(12) 0.0625(5) Uani 1 1 d .
S4B S 0.2797(2) 0.48864(9) 0.35240(13) 0.0619(5) Uani 1 1 d .
C2A C -0.0295(8) 0.6790(3) 0.4701(5) 0.0598(18) Uani 1 1 d .
C4B C 0.3791(9) 0.4633(4) 0.2727(5) 0.0660(19) Uani 1 1 d .
C7B C 0.5101(19) 0.4122(9) 0.1510(8) 0.132(5) Uani 1 1 d .
H7B1 H 0.5903 0.4065 0.1138 0.158 Uiso 1 1 calc .
H7B2 H 0.4188 0.3859 0.1317 0.158 Uiso 1 1 calc .
C8B C 0.4595(17) 0.4753(7) 0.1480(7) 0.112(4) Uani 1 1 d .
H8B1 H 0.5531 0.5015 0.1631 0.134 Uiso 1 1 calc .
H8B2 H 0.4160 0.4854 0.0915 0.134 Uiso 1 1 calc .
C4A C 0.0828(9) 0.6552(4) 0.3352(5) 0.0669(19) Uani 1 1 d .
O2B O 0.3452(8) 0.4898(3) 0.1992(4) 0.0869(18) Uani 1 1 d .
O2A O 0.1727(7) 0.6280(3) 0.2791(4) 0.0764(15) Uani 1 1 d .
S3A S -0.1294(2) 0.72892(9) 0.39308(14) 0.0672(6) Uani 1 1 d .
C3A C -0.0275(9) 0.7000(3) 0.3156(5) 0.0656(19) Uani 1 1 d .
C8A C 0.1098(15) 0.6465(7) 0.1985(7) 0.115(4) Uani 1 1 d .
H8A1 H 0.1979 0.6442 0.1656 0.138 Uiso 1 1 calc .
H8A2 H 0.0330 0.6148 0.1772 0.138 Uiso 1 1 calc .
O1A O -0.0701(7) 0.7229(3) 0.2363(4) 0.0833(17) Uani 1 1 d .
C7A C 0.0367(15) 0.7019(7) 0.1811(7) 0.118(4) Uani 1 1 d .
H7A1 H -0.0231 0.6994 0.1260 0.141 Uiso 1 1 calc .
H7A2 H 0.1196 0.7331 0.1794 0.141 Uiso 1 1 calc .

loop_
_atom_site_aniso_label
_atom_site_aniso_U_11
_atom_site_aniso_U_22
_atom_site_aniso_U_33
_atom_site_aniso_U_23
_atom_site_aniso_U_13
_atom_site_aniso_U_12
N3 0.171(12) 0.193(14) 0.112(8) -0.029(9) 0.028(9) 0.045(10)
C14 0.163(13) 0.102(9) 0.090(8) -0.028(6) -0.010(8) 0.039(8)
C1 0.114(11) 0.082(9) 0.092(10) -0.016(7) -0.002(8) -0.026(8)
C11 0.102(12) 0.091(12) 0.036(7) -0.007(7) 0.014(7) -0.001(9)
C13 0.145(18) 0.065(11) 0.071(11) 0.002(8) -0.005(12) -0.027(11)
C16 0.222(15) 0.094(8) 0.100(8) -0.003(7) 0.079(9) -0.002(9)
C12 0.130(16) 0.068(11) 0.098(15) 0.026(10) 0.019(13) -0.018(11)
N1 0.50(4) 0.105(10) 0.24(2) 0.041(13) -0.01(2) -0.111(18)
C9B 0.072(5) 0.097(7) 0.080(6) 0.011(5) 0.002(4) 0.009(5)
C15 0.112(8) 0.140(10) 0.053(6) 0.005(5) 0.012(5) -0.047(7)
N2 0.130(7) 0.106(6) 0.065(5) 0.004(4) 0.014(5) 0.029(5)
C5B 0.047(3) 0.066(4) 0.059(4) -0.008(3) 0.007(3) -0.003(3)
S1B 0.0557(10) 0.0537(10) 0.0699(11) 0.0032(7) 0.0099(8) 0.0087(7)
C6B 0.059(4) 0.060(4) 0.081(5) -0.008(4) 0.010(4) -0.004(3)
C6A 0.063(4) 0.054(4) 0.088(5) -0.002(4) 0.011(4) -0.001(3)
C9A 0.088(6) 0.088(6) 0.109(8) -0.004(6) 0.042(6) -0.009(5)
C1B 0.056(3) 0.041(3) 0.075(5) -0.008(3) 0.016(3) 0.000(3)
S2B 0.0481(9) 0.0522(10) 0.0767(12) -0.0024(8) 0.0097(8) 0.0067(7)
S2A 0.0601(10) 0.0598(11) 0.0779(12) 0.0037(9) 0.0096(9) 0.0112(8)
S3B 0.0573(10) 0.0594(11) 0.0732(12) -0.0047(8) 0.0134(9) 0.0077(7)
C5A 0.071(4) 0.055(4) 0.077(5) 0.006(3) 0.024(4) -0.003(3)
C2B 0.050(3) 0.042(3) 0.075(5) -0.006(3) 0.016(3) -0.001(3)
C1A 0.048(3) 0.049(4) 0.079(5) -0.001(3) 0.012(3) -0.007(3)
C3B 0.064(4) 0.087(6) 0.064(4) -0.011(4) 0.021(3) -0.006(4)
O1B 0.088(4) 0.126(6) 0.069(4) -0.016(3) 0.023(3) 0.007(4)
S1A 0.0623(11) 0.0540(11) 0.0926(15) 0.0030(9) 0.0122(10) 0.0105(8)
S4A 0.0528(10) 0.0591(11) 0.0754(12) 0.0050(8) 0.0073(8) 0.0109(7)
S4B 0.0526(10) 0.0600(10) 0.0726(12) 0.0065(8) 0.0064(8) 0.0012(7)
C2A 0.046(3) 0.039(3) 0.091(5) -0.001(3) -0.004(3) -0.003(2)
C4B 0.060(4) 0.081(5) 0.057(4) 0.001(4) 0.003(3) -0.004(3)
C7B 0.159(12) 0.159(14) 0.087(8) -0.014(8) 0.054(8) -0.020(10)
C8B 0.138(10) 0.132(11) 0.069(6) 0.011(6) 0.025(7) -0.019(8)
C4A 0.061(4) 0.056(4) 0.080(5) 0.004(3) -0.002(4) 0.005(3)
O2B 0.093(4) 0.114(5) 0.054(3) 0.012(3) 0.011(3) -0.018(3)
O2A 0.075(3) 0.084(4) 0.072(3) 0.000(3) 0.013(3) 0.013(3)
S3A 0.0639(11) 0.0486(10) 0.0871(14) 0.0049(9) 0.0031(9) 0.0060(8)
C3A 0.057(4) 0.051(4) 0.087(5) 0.009(3) 0.002(4) -0.001(3)
C8A 0.112(8) 0.148(11) 0.086(7) 0.003(7) 0.018(6) 0.030(8)
O1A 0.085(4) 0.083(4) 0.079(4) 0.023(3) 0.000(3) 0.009(3)
C7A 0.121(9) 0.149(11) 0.087(7) 0.027(7) 0.026(6) 0.052(8)

loop_
_atom_type_symbol
_atom_type_description
_atom_type_scat_dispersion_real
_atom_type_scat_dispersion_imag
_atom_type_scat_source
C C 0.0033 0.0016 'International Tables Vol C Tables 4.2.6.8 and 6.1.1.4'
H H 0.0000 0.0000 'International Tables Vol C Tables 4.2.6.8 and 6.1.1.4'
N N 0.0061 0.0033 'International Tables Vol C Tables 4.2.6.8 and 6.1.1.4'
O O 0.0106 0.0060 'International Tables Vol C Tables 4.2.6.8 and 6.1.1.4'
S S 0.1246 0.1234 'International Tables Vol C Tables 4.2.6.8 and 6.1.1.4'

loop_
_geom_angle_atom_site_label_1
_geom_angle_atom_site_label_2
_geom_angle_atom_site_label_3
_geom_angle
_geom_angle_site_symmetry_1
_geom_angle_site_symmetry_3
_geom_angle_publ_flag
N3 C14 C11 153.3(17) . . n
N3 C14 C13 148.9(17) . 3_567 n
C11 C14 C13 57.8(9) . 3_567 n
C12 C1 C12 180.000(10) 3_567 . n
C12 C1 C13 59.8(5) 3_567 3_567 n
C12 C1 C13 120.2(5) . 3_567 n
C12 C1 C13 120.2(5) 3_567 . n
C12 C1 C13 59.8(5) . . n
C13 C1 C13 180.000(10) 3_567 . n
C12 C1 C11 118.6(5) 3_567 . n
C12 C1 C11 61.4(5) . . n
C13 C1 C11 59.3(5) 3_567 . n
C13 C1 C11 120.7(5) . . n
C12 C1 C11 61.4(5) 3_567 3_567 n
C12 C1 C11 118.6(5) . 3_567 n
C13 C1 C11 120.7(5) 3_567 3_567 n
C13 C1 C11 59.3(5) . 3_567 n
C11 C1 C11 180.000(8) . 3_567 n
C13 C11 C1 59.6(6) 3_567 . n
C13 C11 C15 156.9(15) 3_567 . n
C1 C11 C15 115.7(8) . . n
C13 C11 C12 117.2(9) 3_567 . n
C1 C11 C12 58.1(5) . . n
C15 C11 C12 60.0(7) . . n
C13 C11 C14 61.7(7) 3_567 . n
C1 C11 C14 117.7(8) . . n
C15 C11 C14 126.5(11) . . n
C12 C11 C14 167.4(15) . . n
C12 C13 C11 120.2(9) . 3_567 n
C12 C13 C1 59.6(6) . . n
C11 C13 C1 61.1(6) 3_567 . n
C12 C13 C16 61.2(7) . . n
C11 C13 C16 161.4(16) 3_567 . n
C1 C13 C16 114.4(10) . . n
C12 C13 C14 153.9(16) . 3_567 n
C11 C13 C14 60.5(7) 3_567 3_567 n
C1 C13 C14 118.0(9) . 3_567 n
C16 C13 C14 127.6(13) . 3_567 n
N1 C16 C13 154(2) . . n
N1 C16 C12 146.6(18) . . n
C13 C16 C12 57.7(9) . . n
C1 C12 C13 60.6(6) . . n
C1 C12 C15 117.7(8) . . n
C13 C12 C15 171.3(17) . . n
C1 C12 C11 60.5(6) . . n
C13 C12 C11 120.6(9) . . n
C15 C12 C11 59.7(7) . . n
C1 C12 C16 115.2(10) . . n
C13 C12 C16 61.1(7) . . n
C15 C12 C16 124.1(11) . . n
C11 C12 C16 147.3(19) . . n
N2 C15 C11 146.8(13) . . n
N2 C15 C12 152.7(13) . . n
C11 C15 C12 60.3(9) . . n
C6B C5B C9B 126.9(7) . . n
C6B C5B S1B 115.3(6) . . n
C9B C5B S1B 117.8(6) . . n
C1B S1B C5B 97.1(3) . . n
C5B C6B S2B 118.3(6) . . n
C5A C6A S2A 121.5(7) . . n
C2B C1B S1B 123.1(5) . . n
C2B C1B S2B 122.9(6) . . n
S1B C1B S2B 114.0(4) . . n
C6B S2B C1B 95.4(4) . . n
C1A S2A C6A 93.9(4) . . n
C3B S3B C2B 94.3(4) . . n
C6A C5A C9A 127.9(9) . . n
C6A C5A S1A 115.2(7) . . n
C9A C5A S1A 116.9(7) . . n
C1B C2B S3B 120.2(6) . . n
C1B C2B S4B 123.2(5) . . n
S3B C2B S4B 116.6(4) . . n
C2A C1A S2A 123.4(6) . . n
C2A C1A S1A 122.0(6) . . n
S2A C1A S1A 114.6(5) . . n
O1B C3B C4B 123.8(8) . . n
O1B C3B S3B 117.9(7) . . n
C4B C3B S3B 118.3(6) . . n
C3B O1B C7B 109.5(9) . . n
C5A S1A C1A 94.8(4) . . n
C4A S4A C2A 94.3(4) . . n
C4B S4B C2B 94.4(3) . . n
C1A C2A S4A 120.8(6) . . n
C1A C2A S3A 124.3(6) . . n
S4A C2A S3A 114.8(5) . . n
O2B C4B C3B 124.8(8) . . n
O2B C4B S4B 118.6(6) . . n
C3B C4B S4B 116.4(6) . . n
C8B C7B O1B 112.3(11) . . n
O2B C8B C7B 114.9(10) . . n
C3A C4A O2A 124.2(8) . . n
C3A C4A S4A 118.6(7) . . n
O2A C4A S4A 117.2(5) . . n
C4B O2B C8B 111.4(8) . . n
C4A O2A C8A 109.0(7) . . n
C3A S3A C2A 93.8(4) . . n
C4A C3A O1A 124.1(8) . . n
C4A C3A S3A 118.4(7) . . n
O1A C3A S3A 117.5(5) . . n
C7A C8A O2A 123.4(11) . . n
C3A O1A C7A 111.8(7) . . n
C8A C7A O1A 116.8(11) . . n

loop_
_geom_bond_atom_site_label_1
_geom_bond_atom_site_label_2
_geom_bond_distance
_geom_bond_site_symmetry_2
_geom_bond_publ_flag
N3 C14 1.059(15) . n
C14 C11 1.482(13) . n
C14 C13 1.500(14) 3_567 n
C1 C12 1.431(14) 3_567 n
C1 C12 1.431(14) . n
C1 C13 1.446(15) 3_567 n
C1 C13 1.446(15) . n
C1 C11 1.468(13) . n
C1 C11 1.468(13) 3_567 n
C11 C13 1.441(14) 3_567 n
C11 C15 1.472(12) . n
C11 C12 1.481(15) . n
C13 C12 1.435(15) . n
C13 C11 1.441(14) 3_567 n
C13 C16 1.486(13) . n
C13 C14 1.500(14) 3_567 n
C16 N1 1.041(16) . n
C16 C12 1.488(13) . n
C12 C15 1.478(13) . n
C9B C5B 1.482(12) . n
C15 N2 1.082(12) . n
C5B C6B 1.345(10) . n
C5B S1B 1.732(7) . n
S1B C1B 1.719(7) . n
C6B S2B 1.727(9) . n
C6A C5A 1.278(10) . n
C6A S2A 1.745(9) . n
C9A C5A 1.483(13) . n
C1B C2B 1.363(11) . n
C1B S2B 1.741(7) . n
S2A C1A 1.730(8) . n
S3B C3B 1.701(9) . n
S3B C2B 1.729(7) . n
C5A S1A 1.770(8) . n
C2B S4B 1.731(7) . n
C1A C2A 1.325(12) . n
C1A S1A 1.774(7) . n
C3B O1B 1.349(10) . n
C3B C4B 1.372(11) . n
O1B C7B 1.496(16) . n
S4A C4A 1.714(9) . n
S4A C2A 1.769(7) . n
S4B C4B 1.721(8) . n
C2A S3A 1.775(7) . n
C4B O2B 1.322(10) . n
C7B C8B 1.42(2) . n
C8B O2B 1.386(15) . n
C4A C3A 1.344(10) . n
C4A O2A 1.389(10) . n
O2A C8A 1.406(13) . n
S3A C3A 1.731(9) . n
C3A O1A 1.384(10) . n
C8A C7A 1.352(16) . n
O1A C7A 1.425(13) . n
